data_4113763
loop_
_publ_author_name
'Revital Cohen'
'Boris Rybtchinski'
'Mark Gandelman'
'Haim Rozenberg'
'Jan M. L. Martin'
'David Milstein'

_publ_section_title
;
 Metallacarbenes from Diazoalkanes: An Experimental and Computational
 Study of the Reaction Mechanism
;
_journal_name_full 'Journal of the American Chemical Society'
_journal_page_first 6532
_journal_page_last 6546
_journal_paper_doi 10.1021/ja028923c
_journal_volume 125
_journal_year 2003
_chemical_formula_sum 'C20 H35 N P2 Rh'
_chemical_formula_weight 454.34
_chemical_name_systematic
; 
 ? 
;
_space_group_IT_number 15
_symmetry_cell_setting monoclinic
_symmetry_space_group_name_Hall '-C 2yc'
_symmetry_space_group_name_H-M 'C 1 2/c 1'
_atom_sites_solution_hydrogens geom
_atom_sites_solution_primary direct
_atom_sites_solution_secondary difmap
_audit_creation_method SHELXL-97
_cell_angle_alpha 90.00
_cell_angle_beta 112.08(3)
_cell_angle_gamma 90.00
_cell_formula_units_Z 8
_cell_length_a 21.628(4)
_cell_length_b 10.970(2)
_cell_length_c 20.463(4)
_cell_measurement_temperature 120(2)
_cell_measurement_theta_max 26.73
_cell_measurement_theta_min 2.73
_cell_volume 4499.0(17)
_computing_structure_refinement 'SHELXL-97 (Sheldrick, 1997)'
_computing_structure_solution 'SHELXS-97 (Sheldrick, 1990)'
_diffrn_ambient_temperature 120(2)
_diffrn_measured_fraction_theta_full 0.997
_diffrn_measured_fraction_theta_max 0.997
_diffrn_measurement_device_type KappaCCD
_diffrn_radiation_monochromator graphite
_diffrn_radiation_source 'fine-focus sealed tube'
_diffrn_radiation_type MoK\a
_diffrn_radiation_wavelength 0.71073
_diffrn_reflns_av_R_equivalents 0.0710
_diffrn_reflns_av_sigmaI/netI 0.0384
_diffrn_reflns_limit_h_max 25
_diffrn_reflns_limit_h_min -27
_diffrn_reflns_limit_k_max 13
_diffrn_reflns_limit_k_min 0
_diffrn_reflns_limit_l_max 25
_diffrn_reflns_limit_l_min 0
_diffrn_reflns_number 4762
_diffrn_reflns_theta_full 26.73
_diffrn_reflns_theta_max 26.73
_diffrn_reflns_theta_min 2.73
_exptl_absorpt_coefficient_mu 0.904
_exptl_absorpt_correction_type none
_exptl_crystal_colour yellow
_exptl_crystal_density_diffrn 1.342
_exptl_crystal_description prism
_exptl_crystal_F_000 1896
_exptl_crystal_size_max 0.2
_exptl_crystal_size_mid 0.2
_exptl_crystal_size_min 0.1
_refine_diff_density_max 0.411
_refine_diff_density_min -0.575
_refine_diff_density_rms 0.079
_refine_ls_extinction_method none
_refine_ls_goodness_of_fit_ref 1.051
_refine_ls_hydrogen_treatment mixed
_refine_ls_matrix_type full
_refine_ls_number_parameters 225
_refine_ls_number_reflns 4762
_refine_ls_number_restraints 0
_refine_ls_restrained_S_all 1.051
_refine_ls_R_factor_all 0.0445
_refine_ls_R_factor_gt 0.0292
_refine_ls_shift/su_max 0.004
_refine_ls_shift/su_mean 0.000
_refine_ls_structure_factor_coef Fsqd
_refine_ls_weighting_details 'calc w=1/[\s^2^(Fo^2^)+(0.0325P)^2^+1.8015P] where P=(Fo^2^+2Fc^2^)/3'
_refine_ls_weighting_scheme calc
_refine_ls_wR_factor_gt 0.0621
_refine_ls_wR_factor_ref 0.0652
_reflns_number_gt 3881
_reflns_number_total 4762
_reflns_threshold_expression >2sigma(I)
_cod_data_source_file ja028923csi20030124_101934.cif
_cod_data_source_block m312
_cod_original_cell_volume 4499.0(16)
_cod_database_code 4113763

loop_
_symmetry_equiv_pos_as_xyz
'x, y, z'
'-x, y, -z+1/2'
'x+1/2, y+1/2, z'
'-x+1/2, y+1/2, -z+1/2'
'-x, -y, -z'
'x, -y, z-1/2'
'-x+1/2, -y+1/2, -z'
'x+1/2, -y+1/2, z-1/2'

loop_
_atom_site_label
_atom_site_type_symbol
_atom_site_fract_x
_atom_site_fract_y
_atom_site_fract_z
_atom_site_U_iso_or_equiv
_atom_site_adp_type
_atom_site_occupancy
_atom_site_symmetry_multiplicity
_atom_site_calc_flag
_atom_site_refinement_flags
Rh1 Rh 0.917253(8) 0.145715(16) 0.809979(8) 0.01581(7) Uani 1 1 d .
N1 N 0.98258(8) 0.14811(16) 0.76410(9) 0.0168(4) Uani 1 1 d .
P2 P 0.83819(3) 0.04173(5) 0.72217(3) 0.01696(13) Uani 1 1 d .
C21 C 0.81286(11) 0.1021(2) 0.63161(11) 0.0216(5) Uani 1 1 d .
H21 H 0.8518 0.0910 0.6172 0.026 Uiso 1 1 calc R
C22 C 0.75421(12) 0.0349(2) 0.57720(11) 0.0309(6) Uani 1 1 d .
H22A H 0.7149 0.0427 0.5897 0.046 Uiso 1 1 calc R
H22B H 0.7655 -0.0514 0.5766 0.046 Uiso 1 1 calc R
H22C H 0.7446 0.0704 0.5305 0.046 Uiso 1 1 calc R
C23 C 0.80022(13) 0.2397(2) 0.63124(13) 0.0340(6) Uani 1 1 d .
H23A H 0.7915 0.2724 0.5840 0.051 Uiso 1 1 calc R
H23B H 0.8396 0.2799 0.6654 0.051 Uiso 1 1 calc R
H23C H 0.7615 0.2548 0.6440 0.051 Uiso 1 1 calc R
C24 C 0.84965(12) -0.1226(2) 0.71244(12) 0.0264(5) Uani 1 1 d .
H24 H 0.8058 -0.1580 0.6815 0.032 Uiso 1 1 calc R
C25 C 0.90046(13) -0.1476(2) 0.67865(14) 0.0364(6) Uani 1 1 d .
H25A H 0.9428 -0.1076 0.7062 0.055 Uiso 1 1 calc R
H25B H 0.8836 -0.1156 0.6304 0.055 Uiso 1 1 calc R
H25C H 0.9076 -0.2357 0.6776 0.055 Uiso 1 1 calc R
C26 C 0.87071(16) -0.1823(3) 0.78501(14) 0.0462(8) Uani 1 1 d .
H26A H 0.8713 -0.2711 0.7799 0.069 Uiso 1 1 calc R
H26B H 0.8390 -0.1603 0.8068 0.069 Uiso 1 1 calc R
H26C H 0.9154 -0.1539 0.8149 0.069 Uiso 1 1 calc R
P3 P 0.97555(3) 0.25608(5) 0.90751(3) 0.01753(13) Uani 1 1 d .
C31 C 1.06327(11) 0.2190(2) 0.96275(11) 0.0227(5) Uani 1 1 d .
H31 H 1.0906 0.2380 0.9340 0.027 Uiso 1 1 calc R
C32 C 1.07144(12) 0.0829(2) 0.97951(13) 0.0315(6) Uani 1 1 d .
H32A H 1.1190 0.0621 0.9988 0.047 Uiso 1 1 calc R
H32B H 1.0489 0.0361 0.9363 0.047 Uiso 1 1 calc R
H32C H 1.0517 0.0632 1.0142 0.047 Uiso 1 1 calc R
C33 C 1.09156(12) 0.2950(2) 1.03013(12) 0.0333(6) Uani 1 1 d .
H33A H 1.0645 0.2822 1.0587 0.050 Uiso 1 1 calc R
H33B H 1.0906 0.3815 1.0178 0.050 Uiso 1 1 calc R
H33C H 1.1377 0.2701 1.0571 0.050 Uiso 1 1 calc R
C34 C 0.97704(12) 0.4225(2) 0.89390(12) 0.0268(5) Uani 1 1 d .
H34 H 0.9909 0.4637 0.9408 0.032 Uiso 1 1 calc R
C35 C 1.02651(14) 0.4571(2) 0.85996(14) 0.0419(7) Uani 1 1 d .
H35A H 1.0165 0.4106 0.8163 0.063 Uiso 1 1 calc R
H35B H 1.0719 0.4383 0.8925 0.063 Uiso 1 1 calc R
H35C H 1.0229 0.5445 0.8493 0.063 Uiso 1 1 calc R
C36 C 0.90616(13) 0.4633(2) 0.84882(13) 0.0393(7) Uani 1 1 d .
H36A H 0.9050 0.5522 0.8440 0.059 Uiso 1 1 calc R
H36B H 0.8756 0.4380 0.8715 0.059 Uiso 1 1 calc R
H36C H 0.8924 0.4257 0.8020 0.059 Uiso 1 1 calc R
C4 C 0.84722(10) 0.14265(19) 0.85442(11) 0.0172(5) Uani 1 1 d .
C10 C 0.76290(11) 0.0489(2) 0.74341(11) 0.0274(6) Uani 1 1 d .
H10A H 0.7301 0.1057 0.7108 0.033 Uiso 1 1 calc R
H10B H 0.7421 -0.0328 0.7380 0.033 Uiso 1 1 calc R
C11 C 0.78244(11) 0.0926(2) 0.81885(11) 0.0198(5) Uani 1 1 d .
C12 C 0.73572(11) 0.0858(2) 0.85018(11) 0.0225(5) Uani 1 1 d .
H12 H 0.6934 0.0496 0.8253 0.027 Uiso 1 1 calc R
C13 C 0.75047(11) 0.1317(2) 0.91785(11) 0.0222(5) Uani 1 1 d .
H13 H 0.7184 0.1277 0.9392 0.027 Uiso 1 1 calc R
C14 C 0.81245(11) 0.1830(2) 0.95350(11) 0.0224(5) Uani 1 1 d .
H14 H 0.8225 0.2153 0.9994 0.027 Uiso 1 1 calc R
C15 C 0.86054(11) 0.1883(2) 0.92341(11) 0.0184(5) Uani 1 1 d .
C16 C 0.92868(11) 0.2397(2) 0.96581(11) 0.0240(5) Uani 1 1 d .
H16A H 0.9528 0.1843 1.0054 0.029 Uiso 1 1 calc R
H16B H 0.9241 0.3200 0.9856 0.029 Uiso 1 1 calc R

loop_
_atom_site_aniso_label
_atom_site_aniso_U_11
_atom_site_aniso_U_22
_atom_site_aniso_U_33
_atom_site_aniso_U_23
_atom_site_aniso_U_13
_atom_site_aniso_U_12
Rh1 0.01459(10) 0.01837(11) 0.01525(10) -0.00399(7) 0.00652(8) -0.00184(7)
N1 0.0146(9) 0.0186(10) 0.0161(9) -0.0019(8) 0.0045(7) -0.0009(7)
P2 0.0166(3) 0.0192(3) 0.0150(3) -0.0027(2) 0.0059(2) -0.0025(2)
C21 0.0225(12) 0.0244(13) 0.0167(11) 0.0020(10) 0.0061(10) 0.0016(10)
C22 0.0333(14) 0.0354(16) 0.0177(12) -0.0019(11) 0.0026(11) 0.0028(12)
C23 0.0345(14) 0.0264(15) 0.0339(14) 0.0079(12) 0.0046(12) 0.0024(12)
C24 0.0301(13) 0.0187(13) 0.0240(12) -0.0018(10) 0.0028(11) -0.0039(10)
C25 0.0341(14) 0.0268(15) 0.0420(15) -0.0118(12) 0.0071(13) 0.0074(12)
C26 0.061(2) 0.0295(16) 0.0347(15) 0.0080(13) 0.0028(15) -0.0060(14)
P3 0.0178(3) 0.0160(3) 0.0166(3) -0.0024(2) 0.0040(2) 0.0008(2)
C31 0.0178(11) 0.0232(13) 0.0242(12) 0.0036(10) 0.0047(10) 0.0005(10)
C32 0.0292(13) 0.0264(15) 0.0369(14) 0.0060(12) 0.0100(12) 0.0067(11)
C33 0.0242(13) 0.0360(16) 0.0270(13) -0.0012(12) -0.0048(11) -0.0033(12)
C34 0.0340(14) 0.0150(13) 0.0232(12) -0.0022(10) 0.0015(11) 0.0016(11)
C35 0.0572(18) 0.0257(15) 0.0413(15) 0.0045(13) 0.0169(14) -0.0084(14)
C36 0.0463(16) 0.0238(15) 0.0350(14) 0.0003(12) 0.0005(13) 0.0128(13)
C4 0.0164(10) 0.0187(12) 0.0176(11) 0.0024(9) 0.0079(9) 0.0037(9)
C10 0.0167(11) 0.0409(16) 0.0258(12) -0.0070(11) 0.0094(10) -0.0072(11)
C11 0.0206(11) 0.0210(12) 0.0185(11) 0.0005(9) 0.0081(10) 0.0022(10)
C12 0.0205(12) 0.0219(13) 0.0263(12) 0.0047(10) 0.0102(10) 0.0015(10)
C13 0.0220(12) 0.0256(14) 0.0244(12) 0.0093(10) 0.0147(10) 0.0087(10)
C14 0.0316(13) 0.0228(13) 0.0156(11) 0.0036(9) 0.0122(10) 0.0098(11)
C15 0.0206(11) 0.0172(12) 0.0166(11) 0.0016(9) 0.0061(10) 0.0057(9)
C16 0.0265(12) 0.0266(13) 0.0189(11) -0.0029(10) 0.0086(10) 0.0030(11)

loop_
_atom_type_symbol
_atom_type_description
_atom_type_scat_dispersion_real
_atom_type_scat_dispersion_imag
_atom_type_scat_source
C C 0.0033 0.0016 'International Tables Vol C Tables 4.2.6.8 and 6.1.1.4'
H H 0.0000 0.0000 'International Tables Vol C Tables 4.2.6.8 and 6.1.1.4'
N N 0.0061 0.0033 'International Tables Vol C Tables 4.2.6.8 and 6.1.1.4'
P P 0.1023 0.0942 'International Tables Vol C Tables 4.2.6.8 and 6.1.1.4'
Rh Rh -1.1178 0.9187 'International Tables Vol C Tables 4.2.6.8 and 6.1.1.4'

loop_
_geom_angle_atom_site_label_1
_geom_angle_atom_site_label_2
_geom_angle_atom_site_label_3
_geom_angle
_geom_angle_site_symmetry_1
N1 Rh1 C4 178.18(7) .
N1 Rh1 P2 95.25(5) .
C4 Rh1 P2 83.10(6) .
N1 Rh1 P3 98.70(5) .
C4 Rh1 P3 82.92(7) .
P2 Rh1 P3 165.82(2) .
N1 N1 Rh1 177.3(2) 2_756
C10 P2 C24 103.57(12) .
C10 P2 C21 105.49(11) .
C24 P2 C21 104.13(10) .
C10 P2 Rh1 105.21(8) .
C24 P2 Rh1 119.09(8) .
C21 P2 Rh1 117.74(8) .
C22 C21 C23 111.96(19) .
C22 C21 P2 114.23(16) .
C23 C21 P2 110.07(15) .
C22 C21 H21 106.7 .
C23 C21 H21 106.7 .
P2 C21 H21 106.7 .
C21 C22 H22A 109.5 .
C21 C22 H22B 109.5 .
H22A C22 H22B 109.5 .
C21 C22 H22C 109.5 .
H22A C22 H22C 109.5 .
H22B C22 H22C 109.5 .
C21 C23 H23A 109.5 .
C21 C23 H23B 109.5 .
H23A C23 H23B 109.5 .
C21 C23 H23C 109.5 .
H23A C23 H23C 109.5 .
H23B C23 H23C 109.5 .
C25 C24 C26 111.1(2) .
C25 C24 P2 111.97(17) .
C26 C24 P2 108.55(17) .
C25 C24 H24 108.4 .
C26 C24 H24 108.4 .
P2 C24 H24 108.4 .
C24 C25 H25A 109.5 .
C24 C25 H25B 109.5 .
H25A C25 H25B 109.5 .
C24 C25 H25C 109.5 .
H25A C25 H25C 109.5 .
H25B C25 H25C 109.5 .
C24 C26 H26A 109.5 .
C24 C26 H26B 109.5 .
H26A C26 H26B 109.5 .
C24 C26 H26C 109.5 .
H26A C26 H26C 109.5 .
H26B C26 H26C 109.5 .
C16 P3 C34 103.84(11) .
C16 P3 C31 105.68(10) .
C34 P3 C31 103.71(10) .
C16 P3 Rh1 104.98(8) .
C34 P3 Rh1 115.46(8) .
C31 P3 Rh1 121.51(8) .
C32 C31 C33 110.94(19) .
C32 C31 P3 110.93(16) .
C33 C31 P3 113.68(16) .
C32 C31 H31 107.0 .
C33 C31 H31 107.0 .
P3 C31 H31 107.0 .
C31 C32 H32A 109.5 .
C31 C32 H32B 109.5 .
H32A C32 H32B 109.5 .
C31 C32 H32C 109.5 .
H32A C32 H32C 109.5 .
H32B C32 H32C 109.5 .
C31 C33 H33A 109.5 .
C31 C33 H33B 109.5 .
H33A C33 H33B 109.5 .
C31 C33 H33C 109.5 .
H33A C33 H33C 109.5 .
H33B C33 H33C 109.5 .
C35 C34 C36 111.6(2) .
C35 C34 P3 111.63(17) .
C36 C34 P3 108.01(17) .
C35 C34 H34 108.5 .
C36 C34 H34 108.5 .
P3 C34 H34 108.5 .
C34 C35 H35A 109.5 .
C34 C35 H35B 109.5 .
H35A C35 H35B 109.5 .
C34 C35 H35C 109.5 .
H35A C35 H35C 109.5 .
H35B C35 H35C 109.5 .
C34 C36 H36A 109.5 .
C34 C36 H36B 109.5 .
H36A C36 H36B 109.5 .
C34 C36 H36C 109.5 .
H36A C36 H36C 109.5 .
H36B C36 H36C 109.5 .
C15 C4 C11 115.89(18) .
C15 C4 Rh1 121.99(16) .
C11 C4 Rh1 122.11(15) .
C11 C10 P2 108.74(15) .
C11 C10 H10A 109.9 .
P2 C10 H10A 109.9 .
C11 C10 H10B 109.9 .
P2 C10 H10B 109.9 .
H10A C10 H10B 108.3 .
C12 C11 C4 122.17(19) .
C12 C11 C10 118.70(19) .
C4 C11 C10 119.11(18) .
C11 C12 C13 120.3(2) .
C11 C12 H12 119.8 .
C13 C12 H12 119.8 .
C14 C13 C12 119.1(2) .
C14 C13 H13 120.5 .
C12 C13 H13 120.5 .
C13 C14 C15 121.3(2) .
C13 C14 H14 119.3 .
C15 C14 H14 119.3 .
C14 C15 C4 121.1(2) .
C14 C15 C16 119.37(19) .
C4 C15 C16 119.46(18) .
C15 C16 P3 108.67(14) .
C15 C16 H16A 110.0 .
P3 C16 H16A 110.0 .
C15 C16 H16B 110.0 .
P3 C16 H16B 110.0 .
H16A C16 H16B 108.3 .

loop_
_geom_bond_atom_site_label_1
_geom_bond_atom_site_label_2
_geom_bond_distance
_geom_bond_site_symmetry_2
Rh1 N1 1.9687(17) .
Rh1 C4 2.039(2) .
Rh1 P2 2.2680(9) .
Rh1 P3 2.2688(8) .
N1 N1 1.108(3) 2_756
P2 C10 1.838(2) .
P2 C24 1.840(2) .
P2 C21 1.847(2) .
C21 C22 1.527(3) .
C21 C23 1.533(3) .
C21 H21 1.0000 .
C22 H22A 0.9800 .
C22 H22B 0.9800 .
C22 H22C 0.9800 .
C23 H23A 0.9800 .
C23 H23B 0.9800 .
C23 H23C 0.9800 .
C24 C25 1.527(3) .
C24 C26 1.528(3) .
C24 H24 1.0000 .
C25 H25A 0.9800 .
C25 H25B 0.9800 .
C25 H25C 0.9800 .
C26 H26A 0.9800 .
C26 H26B 0.9800 .
C26 H26C 0.9800 .
P3 C16 1.842(2) .
P3 C34 1.849(2) .
P3 C31 1.852(2) .
C31 C32 1.527(3) .
C31 C33 1.529(3) .
C31 H31 1.0000 .
C32 H32A 0.9800 .
C32 H32B 0.9800 .
C32 H32C 0.9800 .
C33 H33A 0.9800 .
C33 H33B 0.9800 .
C33 H33C 0.9800 .
C34 C35 1.526(3) .
C34 C36 1.529(3) .
C34 H34 1.0000 .
C35 H35A 0.9800 .
C35 H35B 0.9800 .
C35 H35C 0.9800 .
C36 H36A 0.9800 .
C36 H36B 0.9800 .
C36 H36C 0.9800 .
C4 C15 1.422(3) .
C4 C11 1.424(3) .
C10 C11 1.517(3) .
C10 H10A 0.9900 .
C10 H10B 0.9900 .
C11 C12 1.387(3) .
C12 C13 1.393(3) .
C12 H12 0.9500 .
C13 C14 1.382(3) .
C13 H13 0.9500 .
C14 C15 1.395(3) .
C14 H14 0.9500 .
C15 C16 1.510(3) .
C16 H16A 0.9900 .
C16 H16B 0.9900 .

loop_
_geom_torsion_atom_site_label_1
_geom_torsion_atom_site_label_2
_geom_torsion_atom_site_label_3
_geom_torsion_atom_site_label_4
_geom_torsion
_geom_torsion_site_symmetry_4
C4 Rh1 N1 N1 -11(4) 2_756
P2 Rh1 N1 N1 14.0(18) 2_756
P3 Rh1 N1 N1 -163.5(18) 2_756
N1 Rh1 P2 C10 -170.09(10) .
C4 Rh1 P2 C10 9.15(11) .
P3 Rh1 P2 C10 -0.47(14) .
N1 Rh1 P2 C24 74.47(10) .
C4 Rh1 P2 C24 -106.29(11) .
P3 Rh1 P2 C24 -115.91(12) .
N1 Rh1 P2 C21 -52.98(10) .
C4 Rh1 P2 C21 126.25(10) .
P3 Rh1 P2 C21 116.63(12) .
C10 P2 C21 C22 -56.61(19) .
C24 P2 C21 C22 52.11(19) .
Rh1 P2 C21 C22 -173.57(14) .
C10 P2 C21 C23 70.33(18) .
C24 P2 C21 C23 179.05(16) .
Rh1 P2 C21 C23 -46.62(18) .
C10 P2 C24 C25 167.20(17) .
C21 P2 C24 C25 57.08(19) .
Rh1 P2 C24 C25 -76.49(17) .
C10 P2 C24 C26 -69.7(2) .
C21 P2 C24 C26 -179.85(18) .
Rh1 P2 C24 C26 46.6(2) .
N1 Rh1 P3 C16 -169.70(10) .
C4 Rh1 P3 C16 11.14(10) .
P2 Rh1 P3 C16 20.77(13) .
N1 Rh1 P3 C34 76.63(10) .
C4 Rh1 P3 C34 -102.53(11) .
P2 Rh1 P3 C34 -92.91(12) .
N1 Rh1 P3 C31 -50.21(10) .
C4 Rh1 P3 C31 130.62(11) .
P2 Rh1 P3 C31 140.25(11) .
C16 P3 C31 C32 71.04(18) .
C34 P3 C31 C32 179.95(16) .
Rh1 P3 C31 C32 -48.10(18) .
C16 P3 C31 C33 -54.80(19) .
C34 P3 C31 C33 54.11(19) .
Rh1 P3 C31 C33 -173.94(14) .
C16 P3 C34 C35 167.59(17) .
C31 P3 C34 C35 57.32(19) .
Rh1 P3 C34 C35 -78.07(17) .
C16 P3 C34 C36 -69.34(18) .
C31 P3 C34 C36 -179.61(16) .
Rh1 P3 C34 C36 45.00(19) .
N1 Rh1 C4 C15 -160(2) .
P2 Rh1 C4 C15 174.90(18) .
P3 Rh1 C4 C15 -7.47(17) .
N1 Rh1 C4 C11 21(3) .
P2 Rh1 C4 C11 -3.91(17) .
P3 Rh1 C4 C11 173.72(18) .
C24 P2 C10 C11 112.16(18) .
C21 P2 C10 C11 -138.72(17) .
Rh1 P2 C10 C11 -13.56(19) .
C15 C4 C11 C12 -1.7(3) .
Rh1 C4 C11 C12 177.20(17) .
C15 C4 C11 C10 176.4(2) .
Rh1 C4 C11 C10 -4.7(3) .
P2 C10 C11 C12 -169.42(18) .
P2 C10 C11 C4 12.4(3) .
C4 C11 C12 C13 1.9(3) .
C10 C11 C12 C13 -176.2(2) .
C11 C12 C13 C14 -0.6(3) .
C12 C13 C14 C15 -0.8(3) .
C13 C14 C15 C4 0.9(3) .
C13 C14 C15 C16 -177.0(2) .
C11 C4 C15 C14 0.3(3) .
Rh1 C4 C15 C14 -178.58(16) .
C11 C4 C15 C16 178.2(2) .
Rh1 C4 C15 C16 -0.6(3) .
C14 C15 C16 P3 -171.37(17) .
C4 C15 C16 P3 10.7(3) .
C34 P3 C16 C15 107.32(17) .
C31 P3 C16 C15 -143.87(16) .
Rh1 P3 C16 C15 -14.29(17) .
